data_4022342
loop_
_publ_author_name
'Luisa Benati'
'Gianluca Calestani'
'Rino Leardini'
'Matteo Minozzi'
'Daniele Nanni'
'Piero Spagnolo'
'Samantha Strazzari'
'Giuseppe Zanardi'

_publ_contact_author
;
     Prof. Calestani Gianluca
     Universit\',chr(39),'a di Parma')
     Dipartimento di Chimica Generale ed Inorganica
     Chimica Analitica, Chimica Fisica
     Viale delle Scienze 17/A
     I-43100 Parma
     Italy
;
_publ_contact_author_email calestg@at@ipruniv.cce.unipr.it
_publ_contact_author_fax '[039]521 905 556'
_publ_contact_author_phone '[039]521 905 447'
_publ_section_title
;
 Cascade Radical Reactions via \a-(Arylsulfanyl)imidoyl Radicals:
 Competitive [4 + 2] and [4 + 1] Radical Annulations
 of Alkynyl Isothiocyanates with Aryl Radicals
;
_journal_name_full 'Journal of Organic Chemistry'
_journal_page_first 3454
_journal_page_last 3464
_journal_paper_doi 10.1021/jo0267504
_journal_volume 68
_journal_year 2003
_chemical_formula_sum 'C22 H12 F3 N S'
_chemical_formula_weight 379.40
_space_group_IT_number 62
_symmetry_cell_setting orthorhombic
_symmetry_space_group_name_Hall '-P 2ac 2n'
_symmetry_space_group_name_H-M 'P n m a'
_atom_sites_solution_hydrogens difmap
_atom_sites_solution_primary direct
_atom_sites_solution_secondary difmap
_audit_creation_date 11/10/2002
_audit_creation_method 'ModiCIF v1.02'
_cell_angle_alpha 90.00(0)
_cell_angle_beta 90.00(0)
_cell_angle_gamma 90.00(0)
_cell_formula_units_Z 4.00
_cell_length_a 11.347(2)
_cell_length_b 7.126(2)
_cell_length_c 21.266(3)
_cell_measurement_reflns_used 63
_cell_measurement_temperature 22
_cell_volume 1719.5(6)
_computing_cell_refinement SAINT
_computing_data_collection SMART
_computing_data_reduction SAINT
_computing_publication_material 'PARST (Nardelli, 1983)'
_computing_structure_refinement 'SHELXS-93 (Sheldrick, 1993)'
_computing_structure_solution 'SIR97 (Altomare et al., 1998)'
_diffrn_ambient_temperature 22
_diffrn_measurement_device 'Bruker AXS 100 CCD'
_diffrn_radiation_monochromator graphite
_diffrn_radiation_source fine-focussealedtube
_diffrn_radiation_type MoK\a
_diffrn_radiation_wavelength 0.71069
_diffrn_reflns_av_R_equivalents 0.1039
_diffrn_reflns_av_sigmaI/netI 0.0956
_diffrn_reflns_limit_h_max 12
_diffrn_reflns_limit_h_min -13
_diffrn_reflns_limit_k_max 8
_diffrn_reflns_limit_k_min -8
_diffrn_reflns_limit_l_max 25
_diffrn_reflns_limit_l_min -22
_diffrn_reflns_number 8636
_diffrn_reflns_theta_max 25.17
_diffrn_reflns_theta_min 1.92
_diffrn_standards_decay_% 0
_diffrn_standards_interval_count 0
_diffrn_standards_number 0
_exptl_absorpt_coefficient_mu 0.2248
_exptl_absorpt_correction_T_max 1.000
_exptl_absorpt_correction_T_min 0.998
_exptl_absorpt_correction_type none
_exptl_crystal_colour RED
_exptl_crystal_density_diffrn 1.4655
_exptl_crystal_density_meas ?
_exptl_crystal_density_method not_measured
_exptl_crystal_description ' needle'
_exptl_crystal_F_000 776.0
_exptl_crystal_size_max 0.29
_exptl_crystal_size_mid 0.050
_exptl_crystal_size_min 0.048
_refine_diff_density_max 0.240
_refine_diff_density_min -0.274
_refine_diff_density_rms 0.049
_refine_ls_extinction_method none
_refine_ls_goodness_of_fit_all 0.855
_refine_ls_goodness_of_fit_obs 1.159
_refine_ls_hydrogen_treatment not_refined
_refine_ls_matrix_type full
_refine_ls_number_parameters 148
_refine_ls_number_reflns 1385
_refine_ls_number_restraints 3
_refine_ls_restrained_S_all 0.840
_refine_ls_restrained_S_obs 1.190
_refine_ls_R_factor_all 0.1545
_refine_ls_R_factor_obs 0.0517
_refine_ls_shift/esd_max 0.000
_refine_ls_shift/esd_mean 0.000
_refine_ls_structure_factor_coef Fsqd
_refine_ls_weighting_details 'w=1/[\s^2^(Fo^2^)+(0.0630P)^2^+0.0000P] where P=(Fo^2^+2Fc^2^)/3'
_refine_ls_weighting_scheme calc
_refine_ls_wR_factor_all 0.1421
_refine_ls_wR_factor_obs 0.1138
_reflns_number_observed 637
_reflns_number_total 1671
_reflns_threshold_expression '>2 sigma(I)'
_cod_data_source_file jo0267504si20021122_042738_2.cif
_cod_data_source_block dnred1
_cod_depositor_comments
;
The following automatic conversions were performed:

'_exptl_crystal_density_meas' value 'not_measured' was changed to '?'
- the value is perceived as not measured.

Automatic conversion script
Id: cif_fix_values 3008 2015-01-20 13:52:24Z robertas 

The following automatic conversions were performed:

'_refine_ls_weighting_scheme' value 'calc
w=1/[\s^2^(Fo^2^)+(0.0630P)^2^+0.0000P] where P=(Fo^2^+2Fc^2^)/3' was
changed to 'calc'. New tag '_refine_ls_weighting_details' was
created. The value of the new tag was set to
'w=1/[\s^2^(Fo^2^)+(0.0630P)^2^+0.0000P] where P=(Fo^2^+2Fc^2^)/3'.

Automatic conversion script
Id: cif_fix_values 3143 2015-03-26 13:38:13Z robertas 
;
_cod_original_formula_sum 'C22 H12 N1 F3 S1'
_cod_database_code 4022342

loop_
_symmetry_equiv_pos_as_xyz
'x, y, z'
'-x+1/2, -y, z+1/2'
'x+1/2, -y+1/2, -z+1/2'
'-x, y+1/2, -z'
'-x, -y, -z'
'x-1/2, y, -z-1/2'
'-x-1/2, y-1/2, z-1/2'
'x, -y-1/2, z'

loop_
_atom_site_aniso_label
_atom_site_aniso_U_11
_atom_site_aniso_U_22
_atom_site_aniso_U_33
_atom_site_aniso_U_23
_atom_site_aniso_U_13
_atom_site_aniso_U_12
S1 0.0407(9) 0.0984(14) 0.0594(10) 0.0000(0) 0.0011(8) 0.0000(0)
N1 0.0473(32) 0.1029(47) 0.0571(32) 0.0000(0) -0.0057(28) 0.0000(0)
F1 0.0816(32) 0.3507(86) 0.0570(25) 0.0000(0) 0.0058(24) 0.0000(0)
F2 0.1731(33) 0.1649(34) 0.0791(20) -0.0247(19) -0.0225(21) -0.0445(28)
C1 0.0388(37) 0.0648(47) 0.0549(37) 0.0000(0) -0.0069(30) 0.0000(0)
C2 0.0447(41) 0.0729(51) 0.0552(40) 0.0000(0) -0.0007(31) 0.0000(0)
C3 0.0583(45) 0.0762(51) 0.0445(38) 0.0000(0) -0.0063(33) 0.0000(0)
C4 0.0474(43) 0.1625(82) 0.0562(44) 0.0000(0) -0.0160(36) 0.0000(0)
C5 0.0408(40) 0.1609(78) 0.0642(45) 0.0000(0) 0.0091(36) 0.0000(0)
C6 0.0380(36) 0.0765(48) 0.0532(38) 0.0000(0) -0.0018(33) 0.0000(0)
C7 0.0422(41) 0.0868(55) 0.0633(46) 0.0000(0) 0.0015(34) 0.0000(0)
C8 0.0463(41) 0.0533(43) 0.0534(39) 0.0000(0) 0.0000(32) 0.0000(0)
C9 0.0527(41) 0.0571(47) 0.0478(36) 0.0000(0) 0.0019(34) 0.0000(0)
C10 0.0518(45) 0.1414(73) 0.0674(43) 0.0000(0) -0.0058(36) 0.0000(0)
C11 0.0871(0) 0.1275(0) 0.0719(0) 0.0000(0) 0.0000(0) 0.0000(0)
C12 0.0895(52) 0.0964(59) 0.0516(39) 0.0000(0) -0.0165(38) 0.0000(0)
C13 0.0619(44) 0.0913(60) 0.0723(46) 0.0000(0) -0.0219(40) 0.0000(0)
C14 0.0525(40) 0.0605(47) 0.0631(42) 0.0000(0) -0.0065(39) 0.0000(0)
C15 0.0465(42) 0.0552(46) 0.0550(37) 0.0000(0) 0.0003(31) 0.0000(0)
C16 0.0395(46) 0.1700(95) 0.0611(46) 0.0000(0) -0.0041(36) 0.0000(0)
C17 0.0506(37) 0.2566(87) 0.1794(59) -0.1333(58) 0.0073(38) -0.0060(46)
C18 0.0652(61) 0.504(21) 0.1835(92) -0.203(11) 0.0217(52) 0.0326(75)
C19 0.0594(85) 0.594(40) 0.0692(64) 0.0000(0) 0.0238(62) 0.0000(0)
C20 0.0708(56) 0.1261(81) 0.0666(56) 0.0000(0) -0.0125(48) 0.0000(0)

loop_
_atom_site_label
_atom_site_fract_x
_atom_site_fract_y
_atom_site_fract_z
_atom_site_U_iso_or_equiv
_atom_site_thermal_displace_type
_atom_site_aniso_ratio
_atom_site_occupancy
S1 0.5812(1) 0.25000(0) 0.42762(7) 0.0662(7) aniso 2.42 0.5000
N1 0.6382(4) 0.25000(0) 0.5478(2) 0.0691(22) aniso 2.30 0.5000
F1 0.4305(4) 0.25000(0) 0.2015(2) 0.1631(31) aniso 6.29 0.5000
F2 0.2708(3) 0.1075(5) 0.2057(1) 0.1391(17) aniso 3.48 1.0000
C1 0.4404(4) 0.25000(0) 0.3950(3) 0.0528(23) aniso 1.79 0.5000
C2 0.4367(5) 0.25000(0) 0.3295(3) 0.0576(25) aniso 1.63 0.5000
C3 0.3331(5) 0.25000(0) 0.2985(3) 0.0597(26) aniso 1.81 0.5000
C4 0.2294(6) 0.25000(0) 0.3320(3) 0.0887(34) aniso 4.61 0.5000
C5 0.2314(5) 0.25000(0) 0.3959(3) 0.0886(35) aniso 4.27 0.5000
C6 0.3362(5) 0.25000(0) 0.4307(3) 0.0559(26) aniso 2.02 0.5000
C7 0.3345(5) 0.25000(0) 0.4990(3) 0.0641(26) aniso 2.06 0.5000
C8 0.4350(5) 0.25000(0) 0.5330(3) 0.0510(25) aniso 1.15 0.5000
C9 0.4586(5) 0.25000(0) 0.6011(3) 0.0525(25) aniso 1.21 0.5000
C10 0.3915(5) 0.25000(0) 0.6544(3) 0.0869(32) aniso 2.84 0.5000
C11 0.44450(0) 0.25000(0) 0.71370(0) 0.0955(0) aniso 1.77 0.5000
C12 0.5648(6) 0.25000(0) 0.7181(3) 0.0792(29) aniso 2.12 0.5000
C13 0.6339(6) 0.25000(0) 0.6653(3) 0.0752(30) aniso 2.05 0.5000
C14 0.5805(5) 0.25000(0) 0.6067(3) 0.0587(25) aniso 1.34 0.5000
C15 0.5533(5) 0.25000(0) 0.5068(3) 0.0522(24) aniso 1.19 0.5000
C16 0.2183(6) 0.25000(0) 0.5310(3) 0.0902(40) aniso 4.39 0.5000
C17 0.1632(5) 0.4119(10) 0.5451(3) 0.1622(34) aniso 7.12 1.0000
C18 0.0557(6) 0.4133(15) 0.5740(4) 0.2507(80) aniso 15.31 1.0000
C19 0.0039(11) 0.25000(0) 0.5909(6) 0.241(14) aniso 14.87 0.5000
C20 0.3306(7) 0.25000(0) 0.2283(3) 0.0878(39) aniso 2.25 0.5000
H2 0.50680(0) 0.25000(0) 0.30680(0) 0.0500(0) iso 1.00 0.5000
H4 0.15770(0) 0.25000(0) 0.31080(0) 0.0500(0) iso 1.00 0.5000
H5 0.16010(0) 0.25000(0) 0.41750(0) 0.0500(0) iso 1.00 0.5000
H10 0.30970(0) 0.25000(0) 0.65120(0) 0.0500(0) iso 1.00 0.5000
H11 0.39850(0) 0.25000(0) 0.74990(0) 0.0500(0) iso 1.00 0.5000
H12 0.60020(0) 0.25000(0) 0.75760(0) 0.0500(0) iso 1.00 0.5000
H13 0.71570(0) 0.25000(0) 0.66870(0) 0.0500(0) iso 1.00 0.5000
H17 0.19920(0) 0.52530(0) 0.53500(0) 0.0500(0) iso 1.00 1.0000
H18 0.01800(0) 0.52670(0) 0.58210(0) 0.0500(0) iso 1.00 1.0000
H19 -0.06600(0) 0.25000(0) 0.61380(0) 0.0500(0) iso 1.00 0.5000

loop_
_atom_type_symbol
_atom_type_description
_atom_type_scat_dispersion_real
_atom_type_scat_dispersion_imag
_atom_type_scat_source
C C 0.0033 0.0016 'International Tables Vol C Tables 4.2.6.8 and 6.1.1.4'
H H 0.0000 0.0000 'International Tables Vol C Tables 4.2.6.8 and 6.1.1.4'
N N 0.0061 0.0033 'International Tables Vol C Tables 4.2.6.8 and 6.1.1.4'
F F 0.0171 0.0103 'International Tables Vol C Tables 4.2.6.8 and 6.1.1.4'
S S 0.1246 0.1234 'International Tables Vol C Tables 4.2.6.8 and 6.1.1.4'

loop_
_geom_angle_atom_site_label_1
_geom_angle_atom_site_label_2
_geom_angle_atom_site_label_3
_geom_angle
_geom_angle_publ_flag
C1 S1 C15 102.8(3) yes
C14 N1 C15 104.6(5) yes
S1 C1 C2 115.2(4) yes
S1 C1 C6 123.8(4) yes
C2 C1 C6 121.0(6) yes
C1 C2 C3 121.0(6) yes
C2 C3 C4 119.5(6) yes
C2 C3 C20 120.4(6) yes
C4 C3 C20 120.1(6) yes
C3 C4 C5 120.2(6) yes
C4 C5 C6 122.9(6) yes
C1 C6 C5 115.4(5) yes
C1 C6 C7 123.5(6) yes
C5 C6 C7 121.1(6) yes
C6 C7 C8 121.6(6) yes
C6 C7 C16 118.1(5) yes
C8 C7 C16 120.3(5) yes
C7 C8 C9 132.9(6) yes
C7 C8 C15 125.1(5) yes
C9 C8 C15 102.1(5) yes
C8 C9 C10 135.6(6) yes
C8 C9 C14 105.4(5) yes
C10 C9 C14 119.0(5) yes
C9 C10 C11 120.6(5) yes
C10 C11 C12 119.4(4) yes
C11 C12 C13 121.0(6) yes
C12 C13 C14 119.1(6) yes
N1 C14 C9 112.7(5) yes
N1 C14 C13 126.5(6) yes
C9 C14 C13 120.9(6) yes
S1 C15 N1 121.5(5) yes
S1 C15 C8 123.2(5) yes
N1 C15 C8 115.3(5) yes
C7 C16 C17 121.0(3) yes
C16 C17 C18 121.4(6) yes
C17 C18 C19 120.1(6) yes
F1 C20 F2 107.3(1) yes
F1 C20 C3 115.6(6) yes
F2 C20 C3 112.1(1) yes

loop_
_geom_bond_atom_site_label_1
_geom_bond_atom_site_label_2
_geom_bond_distance
_geom_bond_publ_flag
S1 C1 1.742(5) yes
S1 C15 1.713(7) yes
N1 C14 1.413(8) yes
N1 C15 1.299(8) yes
F1 C20 1.269(9) yes
F2 C20 1.313(6) yes
C1 C2 1.394(9) yes
C1 C6 1.405(8) yes
C2 C3 1.348(8) yes
C3 C4 1.376(9) yes
C3 C20 1.493(9) yes
C4 C5 1.359(9) yes
C5 C6 1.401(8) yes
C6 C7 1.453(9) yes
C7 C8 1.350(8) yes
C7 C16 1.484(9) yes
C8 C9 1.473(9) yes
C8 C15 1.453(8) yes
C9 C10 1.366(9) yes
C9 C14 1.388(8) yes
C10 C11 1.397(6) yes
C11 C12 1.368(7) yes
C12 C13 1.370(9) yes
C13 C14 1.386(9) yes
C16 C17 1.346(8) yes
C17 C18 1.366(9) yes
C18 C19 1.352(12) yes
